data_7709073
loop_
_publ_author_name
'Miller-Clark, Lyndsy A.'
'Christ, Peter E.'
'Ren, Tong'

_publ_section_title
;
 Diruthenium aryl compounds -- tuning of electrochemical responses and
 solubility
;
_journal_name_full 'Dalton Transactions'
_journal_paper_doi 10.1039/D1DT03957A
_journal_year 2022
_chemical_formula_moiety 'C60 H61 N8 O10 Ru2, C4 H8 O2'
_chemical_formula_sum 'C64 H69 N8 O12 Ru2'
_chemical_formula_weight 1344.41
_space_group_crystal_system triclinic
_space_group_IT_number 2
_space_group_name_Hall '-P 1'
_space_group_name_H-M_alt 'P -1'
_atom_sites_solution_hydrogens geom
_atom_sites_solution_primary direct
_atom_sites_solution_secondary difmap
_audit_creation_method SHELXL-2018/1
_audit_update_record
;
2021-11-19 deposited with the CCDC.	2021-12-09 downloaded from the CCDC.
;
_cell_angle_alpha 108.3490(19)
_cell_angle_beta 91.745(2)
_cell_angle_gamma 92.703(2)
_cell_formula_units_Z 2
_cell_length_a 12.3210(4)
_cell_length_b 12.9177(5)
_cell_length_c 19.6606(7)
_cell_measurement_reflns_used 9986
_cell_measurement_temperature 150(2)
_cell_measurement_theta_max 33.0698
_cell_measurement_theta_min 2.2892
_cell_volume 2963.37(19)
_computing_cell_refinement 'SAINT V8.38A (Bruker, 2018)'
_computing_data_collection 'Apex3 v2019.1-0 (Bruker, 2019)'
_computing_data_reduction 'SAINT V8.38A (Bruker, 2018)'
_computing_structure_refinement
;  
SHELXL-2018/3 (Sheldrick, 2015a, 2018), 
SHELXLE Rev1117 (H\"ubschle et al., 2011)
;
_computing_structure_solution 'SHELXM (Sheldrick, 2008)'
_diffrn_ambient_temperature 150(2)
_diffrn_detector_area_resol_mean 7.4074
_diffrn_measured_fraction_theta_full 0.999
_diffrn_measured_fraction_theta_max 0.995
_diffrn_measurement_device_type
;
Bruker AXS D8 Quest diffractometer with PhotonII charge-integrating pixel 
array detector (CPAD)
;
_diffrn_measurement_method 'omega and phi scans'
_diffrn_radiation_monochromator 'Triumph curved graphite crystal'
_diffrn_radiation_type MoK\a
_diffrn_radiation_wavelength 0.71073
_diffrn_reflns_av_R_equivalents 0.0624
_diffrn_reflns_av_unetI/netI 0.0451
_diffrn_reflns_Laue_measured_fraction_full 0.999
_diffrn_reflns_Laue_measured_fraction_max 0.995
_diffrn_reflns_limit_h_max 18
_diffrn_reflns_limit_h_min -18
_diffrn_reflns_limit_k_max 19
_diffrn_reflns_limit_k_min -19
_diffrn_reflns_limit_l_max 30
_diffrn_reflns_limit_l_min -30
_diffrn_reflns_number 126265
_diffrn_reflns_point_group_measured_fraction_full 0.999
_diffrn_reflns_point_group_measured_fraction_max 0.995
_diffrn_reflns_theta_full 25.242
_diffrn_reflns_theta_max 33.215
_diffrn_reflns_theta_min 2.324
_diffrn_source 'fine focus sealed tube X-ray source'
_diffrn_source_current '30 mA'
_diffrn_source_voltage '50 kV'
_exptl_absorpt_coefficient_mu 0.581
_exptl_absorpt_correction_T_max 0.7465
_exptl_absorpt_correction_T_min 0.6726
_exptl_absorpt_correction_type multi-scan
_exptl_absorpt_process_details
;
 SADABS 2016/2: Krause, L., Herbst-Irmer, R., Sheldrick G.M. & Stalke D.,
 J. Appl. Cryst. 48 (2015) 3-10
;
_exptl_crystal_colour brown
_exptl_crystal_density_diffrn 1.507
_exptl_crystal_description plate
_exptl_crystal_F_000 1386
_exptl_crystal_size_max 0.090
_exptl_crystal_size_mid 0.030
_exptl_crystal_size_min 0.010
_refine_diff_density_max 1.192
_refine_diff_density_min -0.877
_refine_diff_density_rms 0.095
_refine_ls_extinction_method none
_refine_ls_goodness_of_fit_ref 1.014
_refine_ls_hydrogen_treatment constr
_refine_ls_matrix_type full
_refine_ls_number_parameters 787
_refine_ls_number_reflns 22582
_refine_ls_number_restraints 0
_refine_ls_restrained_S_all 1.014
_refine_ls_R_factor_all 0.0568
_refine_ls_R_factor_gt 0.0356
_refine_ls_shift/su_max 0.001
_refine_ls_shift/su_mean 0.000
_refine_ls_structure_factor_coef Fsqd
_refine_ls_weighting_details 'w=1/[\s^2^(Fo^2^)+(0.0333P)^2^+2.2329P] where P=(Fo^2^+2Fc^2^)/3'
_refine_ls_weighting_scheme calc
_refine_ls_wR_factor_gt 0.0774
_refine_ls_wR_factor_ref 0.0858
_reflns_Friedel_coverage 0.000
_reflns_number_gt 17207
_reflns_number_total 22582
_reflns_threshold_expression 'I > 2\s(I)'
_cod_data_source_file d1dt03957a2.cif
_cod_data_source_block LAM_1_37_0m
_cod_database_code 7709073
_shelx_shelxl_version_number 2018/1
_shelx_space_group_comment
;
The symmetry employed for this shelxl refinement is uniquely defined
by the following loop, which should always be used as a source of
symmetry information in preference to the above space-group names.
They are only intended as comments.
;
_shelx_estimated_absorpt_t_min 0.950
_shelx_estimated_absorpt_t_max 0.994

loop_
_space_group_symop_operation_xyz
'x, y, z'
'-x, -y, -z'

loop_
_atom_site_label
_atom_site_type_symbol
_atom_site_fract_x
_atom_site_fract_y
_atom_site_fract_z
_atom_site_U_iso_or_equiv
_atom_site_adp_type
_atom_site_occupancy
_atom_site_site_symmetry_order
_atom_site_calc_flag
_atom_site_refinement_flags_posn
_atom_site_refinement_flags_adp
_atom_site_refinement_flags_occupancy
_atom_site_disorder_assembly
_atom_site_disorder_group
Ru1 Ru 0.26877(2) 0.26127(2) 0.09145(2) 0.01249(3) Uani 1 1 d . . . . .
Ru2 Ru 0.22065(2) 0.32205(2) 0.21123(2) 0.01217(3) Uani 1 1 d . . . . .
O1 O 0.33456(14) -0.02618(12) -0.18447(8) 0.0281(3) Uani 1 1 d . . . . .
O2 O 0.47069(14) 0.33020(12) -0.14212(8) 0.0285(3) Uani 1 1 d . . . . .
O3 O 0.17743(12) 0.66787(13) 0.45682(7) 0.0269(3) Uani 1 1 d . . . . .
O4 O 0.51871(12) 0.74380(12) 0.37069(8) 0.0253(3) Uani 1 1 d . . . . .
O5 O -0.09113(16) 0.45657(14) 0.40723(8) 0.0372(4) Uani 1 1 d . . . . .
O6 O -0.14375(14) 0.65367(13) 0.24243(8) 0.0319(3) Uani 1 1 d . . . . .
O7 O 0.12061(14) 0.19369(14) 0.44976(8) 0.0331(4) Uani 1 1 d . . . . .
O8 O -0.11739(13) -0.03317(14) 0.25271(8) 0.0335(4) Uani 1 1 d . . . . .
O9 O 0.36350(13) 0.46273(12) 0.49796(7) 0.0245(3) Uani 1 1 d . . . . .
O10 O 0.51274(13) 0.11721(12) 0.39651(7) 0.0250(3) Uani 1 1 d . . . . .
O11 O 0.20152(13) 0.92513(13) 0.41117(8) 0.0303(3) Uani 1 1 d . . . . .
O12 O 0.24706(16) 0.86567(15) 0.29612(9) 0.0409(4) Uani 1 1 d . . . . .
N1 N 0.22828(12) 0.41926(12) 0.08977(8) 0.0159(3) Uani 1 1 d . . . . .
N2 N 0.24983(12) 0.48035(12) 0.21351(8) 0.0156(3) Uani 1 1 d . . . . .
N3 N 0.10127(12) 0.21869(12) 0.06344(8) 0.0167(3) Uani 1 1 d . . . . .
N4 N 0.06307(12) 0.32582(12) 0.17828(8) 0.0161(3) Uani 1 1 d . . . . .
N5 N 0.29988(12) 0.11150(12) 0.10727(8) 0.0149(3) Uani 1 1 d . . . . .
N6 N 0.19471(12) 0.16289(12) 0.20708(8) 0.0161(3) Uani 1 1 d . . . . .
N7 N 0.43461(12) 0.30632(12) 0.12999(8) 0.0150(3) Uani 1 1 d . . . . .
N8 N 0.37769(12) 0.32094(12) 0.24412(7) 0.0153(3) Uani 1 1 d . . . . .
C1 C 0.31554(13) 0.21279(14) -0.02121(9) 0.0140(3) Uani 1 1 d . . . . .
C2 C 0.36955(15) 0.29121(15) -0.04660(9) 0.0188(3) Uani 1 1 d . . . . .
H2 H 0.376661 0.365530 -0.017244 0.023 Uiso 1 1 calc R U . . .
C3 C 0.41258(16) 0.26051(16) -0.11443(10) 0.0196(3) Uani 1 1 d . . . . .
C4 C 0.39972(16) 0.15387(16) -0.15962(10) 0.0210(4) Uani 1 1 d . . . . .
H4 H 0.428842 0.133695 -0.205854 0.025 Uiso 1 1 calc R U . . .
C5 C 0.34356(16) 0.07701(15) -0.13618(10) 0.0198(3) Uani 1 1 d . . . . .
C6 C 0.30348(15) 0.10575(15) -0.06736(9) 0.0181(3) Uani 1 1 d . . . . .
H6 H 0.267329 0.051240 -0.051782 0.022 Uiso 1 1 calc R U . . .
C7 C 0.2654(2) -0.10525(18) -0.16764(13) 0.0355(5) Uani 1 1 d . . . . .
H7A H 0.257577 -0.172127 -0.208926 0.053 Uiso 1 1 calc R U . . .
H7B H 0.193729 -0.076254 -0.156177 0.053 Uiso 1 1 calc R U . . .
H7C H 0.297192 -0.121792 -0.126221 0.053 Uiso 1 1 calc R U . . .
C8 C 0.5005(2) 0.43574(19) -0.09555(13) 0.0393(6) Uani 1 1 d . . . . .
H8A H 0.541911 0.476787 -0.121415 0.059 Uiso 1 1 calc R U . . .
H8B H 0.545437 0.430442 -0.054922 0.059 Uiso 1 1 calc R U . . .
H8C H 0.434868 0.473531 -0.077850 0.059 Uiso 1 1 calc R U . . .
C9 C 0.18934(16) 0.43766(16) 0.02942(10) 0.0206(3) Uani 1 1 d . . . . .
H9 H 0.177588 0.376888 -0.012996 0.025 Uiso 1 1 calc R U . . .
C10 C 0.16604(19) 0.53880(17) 0.02620(11) 0.0274(4) Uani 1 1 d . . . . .
H10 H 0.137364 0.547554 -0.016926 0.033 Uiso 1 1 calc R U . . .
C11 C 0.18577(19) 0.62930(17) 0.08855(11) 0.0273(4) Uani 1 1 d . . . . .
H11 H 0.175142 0.701024 0.087238 0.033 Uiso 1 1 calc R U . . .
C12 C 0.22032(17) 0.61328(15) 0.15097(10) 0.0219(4) Uani 1 1 d . . . . .
H12 H 0.234431 0.673955 0.193193 0.026 Uiso 1 1 calc R U . . .
C13 C 0.23510(14) 0.50558(14) 0.15256(9) 0.0158(3) Uani 1 1 d . . . . .
C14 C 0.28154(15) 0.56308(14) 0.27925(9) 0.0162(3) Uani 1 1 d . . . . .
C15 C 0.38533(15) 0.61588(15) 0.28800(9) 0.0177(3) Uani 1 1 d . . . . .
H15 H 0.432165 0.602423 0.249037 0.021 Uiso 1 1 calc R U . . .
C16 C 0.41833(15) 0.68857(15) 0.35512(10) 0.0184(3) Uani 1 1 d . . . . .
C17 C 0.35094(16) 0.70887(15) 0.41300(10) 0.0200(3) Uani 1 1 d . . . . .
H17 H 0.374745 0.758682 0.458438 0.024 Uiso 1 1 calc R U . . .
C18 C 0.24916(16) 0.65557(15) 0.40333(10) 0.0192(3) Uani 1 1 d . . . . .
C19 C 0.21288(15) 0.58327(15) 0.33604(9) 0.0184(3) Uani 1 1 d . . . . .
H19 H 0.141926 0.548452 0.329419 0.022 Uiso 1 1 calc R U . . .
C20 C 0.2191(2) 0.7224(2) 0.52876(11) 0.0364(5) Uani 1 1 d . . . . .
H20A H 0.283552 0.686855 0.538657 0.055 Uiso 1 1 calc R U . . .
H20B H 0.163303 0.718551 0.562494 0.055 Uiso 1 1 calc R U . . .
H20C H 0.238966 0.799089 0.534320 0.055 Uiso 1 1 calc R U . . .
C21 C 0.59734(18) 0.7152(2) 0.31713(11) 0.0297(5) Uani 1 1 d . . . . .
H21A H 0.607969 0.636737 0.304106 0.045 Uiso 1 1 calc R U . . .
H21B H 0.666474 0.756464 0.335905 0.045 Uiso 1 1 calc R U . . .
H21C H 0.571594 0.732630 0.274592 0.045 Uiso 1 1 calc R U . . .
C22 C 0.06350(16) 0.15453(18) -0.00282(11) 0.0261(4) Uani 1 1 d . . . . .
H22 H 0.115306 0.121802 -0.036639 0.031 Uiso 1 1 calc R U . . .
C23 C -0.04467(18) 0.1340(2) -0.02401(11) 0.0331(5) Uani 1 1 d . . . . .
H23 H -0.066416 0.088020 -0.071000 0.040 Uiso 1 1 calc R U . . .
C24 C -0.12209(16) 0.18171(18) 0.02457(11) 0.0267(4) Uani 1 1 d . . . . .
H24 H -0.197537 0.168942 0.011368 0.032 Uiso 1 1 calc R U . . .
C25 C -0.08715(15) 0.24724(16) 0.09158(10) 0.0210(4) Uani 1 1 d . . . . .
H25 H -0.138947 0.280762 0.125168 0.025 Uiso 1 1 calc R U . . .
C26 C 0.02531(14) 0.26590(14) 0.11169(9) 0.0159(3) Uani 1 1 d . . . . .
C27 C -0.00553(14) 0.39945(15) 0.22488(9) 0.0182(3) Uani 1 1 d . . . . .
C28 C -0.04450(15) 0.48699(16) 0.20522(10) 0.0213(4) Uani 1 1 d . . . . .
H28 H -0.032083 0.493205 0.159168 0.026 Uiso 1 1 calc R U . . .
C29 C -0.10177(16) 0.56453(16) 0.25470(11) 0.0229(4) Uani 1 1 d . . . . .
C30 C -0.11764(17) 0.55784(17) 0.32339(11) 0.0262(4) Uani 1 1 d . . . . .
H30 H -0.155029 0.612413 0.357046 0.031 Uiso 1 1 calc R U . . .
C31 C -0.07866(17) 0.47147(18) 0.34197(10) 0.0253(4) Uani 1 1 d . . . . .
C32 C -0.02391(16) 0.39017(16) 0.29223(10) 0.0222(4) Uani 1 1 d . . . . .
H32 H 0.000376 0.329343 0.304516 0.027 Uiso 1 1 calc R U . . .
C33 C -0.1024(2) 0.5525(2) 0.46792(12) 0.0357(5) Uani 1 1 d . . . . .
H33A H -0.039242 0.603776 0.472664 0.054 Uiso 1 1 calc R U . . .
H33B H -0.106686 0.531574 0.511587 0.054 Uiso 1 1 calc R U . . .
H33C H -0.168786 0.587412 0.460814 0.054 Uiso 1 1 calc R U . . .
C34 C -0.1374(3) 0.6616(2) 0.17190(14) 0.0448(7) Uani 1 1 d . . . . .
H34A H -0.174910 0.596917 0.137317 0.067 Uiso 1 1 calc R U . . .
H34B H -0.060911 0.665940 0.160203 0.067 Uiso 1 1 calc R U . . .
H34C H -0.171996 0.727298 0.169709 0.067 Uiso 1 1 calc R U . . .
C35 C 0.37257(14) 0.04278(15) 0.06895(9) 0.0173(3) Uani 1 1 d . . . . .
H35 H 0.410519 0.064076 0.033693 0.021 Uiso 1 1 calc R U . . .
C36 C 0.39447(16) -0.05532(16) 0.07806(10) 0.0207(3) Uani 1 1 d . . . . .
H36 H 0.445779 -0.100632 0.049794 0.025 Uiso 1 1 calc R U . . .
C37 C 0.33902(16) -0.08673(15) 0.13022(10) 0.0207(3) Uani 1 1 d . . . . .
H37 H 0.350472 -0.155205 0.136838 0.025 Uiso 1 1 calc R U . . .
C38 C 0.26791(15) -0.01768(15) 0.17174(10) 0.0192(3) Uani 1 1 d . . . . .
H38 H 0.229753 -0.038482 0.207117 0.023 Uiso 1 1 calc R U . . .
C39 C 0.25142(14) 0.08502(14) 0.16175(9) 0.0150(3) Uani 1 1 d . . . . .
C40 C 0.12780(15) 0.13439(14) 0.25722(9) 0.0170(3) Uani 1 1 d . . . . .
C41 C 0.03506(16) 0.06536(16) 0.23255(10) 0.0210(4) Uani 1 1 d . . . . .
H41 H 0.016728 0.036645 0.182595 0.025 Uiso 1 1 calc R U . . .
C42 C -0.03059(16) 0.03869(16) 0.28155(10) 0.0217(4) Uani 1 1 d . . . . .
C43 C -0.00628(17) 0.08194(17) 0.35540(10) 0.0235(4) Uani 1 1 d . . . . .
H43 H -0.052396 0.064934 0.388744 0.028 Uiso 1 1 calc R U . . .
C44 C 0.08680(17) 0.15023(16) 0.37869(10) 0.0223(4) Uani 1 1 d . . . . .
C45 C 0.15415(16) 0.17728(16) 0.33050(10) 0.0213(4) Uani 1 1 d . . . . .
H45 H 0.217439 0.224517 0.347424 0.026 Uiso 1 1 calc R U . . .
C46 C 0.0593(2) 0.1617(2) 0.50093(12) 0.0378(6) Uani 1 1 d . . . . .
H46A H -0.014897 0.185464 0.499969 0.057 Uiso 1 1 calc R U . . .
H46B H 0.093722 0.195595 0.548947 0.057 Uiso 1 1 calc R U . . .
H46C H 0.057064 0.082004 0.489049 0.057 Uiso 1 1 calc R U . . .
C47 C -0.19151(18) -0.0562(2) 0.30082(13) 0.0340(5) Uani 1 1 d . . . . .
H47A H -0.251371 -0.105948 0.273418 0.051 Uiso 1 1 calc R U . . .
H47B H -0.220595 0.011970 0.330269 0.051 Uiso 1 1 calc R U . . .
H47C H -0.153652 -0.090473 0.331929 0.051 Uiso 1 1 calc R U . . .
C48 C 0.51982(15) 0.30609(16) 0.08719(10) 0.0196(3) Uani 1 1 d . . . . .
H48 H 0.504445 0.284959 0.036881 0.024 Uiso 1 1 calc R U . . .
C49 C 0.62625(16) 0.33421(18) 0.11159(11) 0.0238(4) Uani 1 1 d . . . . .
H49 H 0.682008 0.332462 0.078985 0.029 Uiso 1 1 calc R U . . .
C50 C 0.65065(16) 0.36544(17) 0.18542(11) 0.0233(4) Uani 1 1 d . . . . .
H50 H 0.722617 0.389523 0.204345 0.028 Uiso 1 1 calc R U . . .
C51 C 0.56856(15) 0.36053(16) 0.22983(10) 0.0205(3) Uani 1 1 d . . . . .
H51 H 0.584230 0.379005 0.279989 0.025 Uiso 1 1 calc R U . . .
C52 C 0.45968(14) 0.32801(14) 0.20173(9) 0.0149(3) Uani 1 1 d . . . . .
C53 C 0.40271(14) 0.31131(15) 0.31302(9) 0.0156(3) Uani 1 1 d . . . . .
C54 C 0.45030(15) 0.21698(15) 0.31764(9) 0.0184(3) Uani 1 1 d . . . . .
H54 H 0.470022 0.162151 0.275652 0.022 Uiso 1 1 calc R U . . .
C55 C 0.46788(15) 0.20563(16) 0.38494(10) 0.0191(3) Uani 1 1 d . . . . .
C56 C 0.43902(15) 0.28564(16) 0.44741(10) 0.0199(3) Uani 1 1 d . . . . .
H56 H 0.450831 0.276553 0.493115 0.024 Uiso 1 1 calc R U . . .
C57 C 0.39304(15) 0.37800(15) 0.44120(9) 0.0188(3) Uani 1 1 d . . . . .
C58 C 0.37389(15) 0.39136(15) 0.37405(9) 0.0175(3) Uani 1 1 d . . . . .
H58 H 0.341418 0.454765 0.370380 0.021 Uiso 1 1 calc R U . . .
C59 C 0.3822(2) 0.45331(19) 0.56761(10) 0.0300(5) Uani 1 1 d . . . . .
H59A H 0.343497 0.386748 0.570274 0.045 Uiso 1 1 calc R U . . .
H59B H 0.355555 0.517051 0.603675 0.045 Uiso 1 1 calc R U . . .
H59C H 0.460302 0.449656 0.576762 0.045 Uiso 1 1 calc R U . . .
C60 C 0.5274(2) 0.02595(18) 0.33404(11) 0.0297(4) Uani 1 1 d . . . . .
H60A H 0.457683 0.002700 0.306797 0.044 Uiso 1 1 calc R U . . .
H60B H 0.554064 -0.034527 0.348624 0.044 Uiso 1 1 calc R U . . .
H60C H 0.580326 0.047257 0.303960 0.044 Uiso 1 1 calc R U . . .
C61 C 0.0743(2) 0.8072(2) 0.32662(15) 0.0396(6) Uani 1 1 d . . . . .
H61A H 0.046130 0.801907 0.278402 0.059 Uiso 1 1 calc R U . . .
H61B H 0.023921 0.846229 0.362127 0.059 Uiso 1 1 calc R U . . .
H61C H 0.081385 0.733678 0.329887 0.059 Uiso 1 1 calc R U . . .
C62 C 0.18290(19) 0.86790(18) 0.34100(12) 0.0287(4) Uani 1 1 d . . . . .
C63 C 0.3056(2) 0.98776(19) 0.42828(13) 0.0336(5) Uani 1 1 d . . . . .
H63A H 0.306291 1.047804 0.407011 0.040 Uiso 1 1 calc R U . . .
H63B H 0.365079 0.940055 0.408198 0.040 Uiso 1 1 calc R U . . .
C64 C 0.3221(2) 1.0340(2) 0.50875(15) 0.0469(7) Uani 1 1 d . . . . .
H64A H 0.390682 1.078830 0.520957 0.070 Uiso 1 1 calc R U . . .
H64B H 0.324747 0.974037 0.529199 0.070 Uiso 1 1 calc R U . . .
H64C H 0.261701 1.079180 0.528368 0.070 Uiso 1 1 calc R U . . .

loop_
_atom_site_aniso_label
_atom_site_aniso_U_11
_atom_site_aniso_U_22
_atom_site_aniso_U_33
_atom_site_aniso_U_23
_atom_site_aniso_U_13
_atom_site_aniso_U_12
Ru1 0.01199(6) 0.01489(6) 0.01007(5) 0.00339(4) 0.00047(4) -0.00039(4)
Ru2 0.01148(6) 0.01414(6) 0.01016(5) 0.00293(4) 0.00053(4) -0.00004(4)
O1 0.0406(9) 0.0194(7) 0.0203(7) 0.0003(5) 0.0078(6) -0.0004(6)
O2 0.0403(9) 0.0249(7) 0.0190(6) 0.0061(5) 0.0071(6) -0.0075(6)
O3 0.0255(7) 0.0335(8) 0.0159(6) -0.0006(5) 0.0058(5) 0.0016(6)
O4 0.0215(7) 0.0276(7) 0.0218(6) 0.0024(5) -0.0021(5) -0.0072(6)
O5 0.0536(11) 0.0364(9) 0.0198(7) 0.0047(6) 0.0168(7) 0.0036(8)
O6 0.0376(9) 0.0282(8) 0.0279(8) 0.0043(6) 0.0003(6) 0.0144(7)
O7 0.0422(9) 0.0401(9) 0.0142(6) 0.0058(6) 0.0048(6) -0.0075(7)
O8 0.0248(8) 0.0475(10) 0.0264(7) 0.0119(7) 0.0010(6) -0.0156(7)
O9 0.0341(8) 0.0258(7) 0.0111(5) 0.0017(5) 0.0021(5) 0.0059(6)
O10 0.0326(8) 0.0256(7) 0.0186(6) 0.0085(5) -0.0001(5) 0.0096(6)
O11 0.0328(8) 0.0315(8) 0.0249(7) 0.0071(6) 0.0011(6) -0.0012(6)
O12 0.0549(12) 0.0408(10) 0.0284(8) 0.0136(7) 0.0054(8) -0.0023(8)
N1 0.0179(7) 0.0165(7) 0.0130(6) 0.0045(5) 0.0000(5) -0.0002(5)
N2 0.0186(7) 0.0148(6) 0.0121(6) 0.0029(5) -0.0014(5) -0.0018(5)
N3 0.0145(7) 0.0185(7) 0.0153(6) 0.0030(5) -0.0004(5) 0.0000(5)
N4 0.0131(6) 0.0188(7) 0.0137(6) 0.0015(5) 0.0002(5) 0.0015(5)
N5 0.0134(6) 0.0173(7) 0.0140(6) 0.0052(5) 0.0006(5) -0.0007(5)
N6 0.0170(7) 0.0161(7) 0.0156(6) 0.0055(5) 0.0045(5) 0.0006(5)
N7 0.0139(6) 0.0176(7) 0.0128(6) 0.0042(5) -0.0001(5) -0.0004(5)
N8 0.0132(6) 0.0213(7) 0.0112(6) 0.0049(5) -0.0015(5) 0.0009(5)
C1 0.0120(7) 0.0173(7) 0.0137(7) 0.0066(6) 0.0003(5) 0.0001(6)
C2 0.0214(9) 0.0205(8) 0.0131(7) 0.0038(6) 0.0006(6) -0.0008(7)
C3 0.0216(9) 0.0229(8) 0.0151(7) 0.0075(6) 0.0007(6) -0.0015(7)
C4 0.0234(9) 0.0239(9) 0.0155(7) 0.0056(7) 0.0037(6) 0.0012(7)
C5 0.0225(9) 0.0193(8) 0.0155(7) 0.0023(6) 0.0005(6) 0.0022(7)
C6 0.0187(8) 0.0207(8) 0.0148(7) 0.0056(6) 0.0013(6) 0.0002(6)
C7 0.0550(16) 0.0190(9) 0.0303(11) 0.0053(8) 0.0063(10) -0.0046(10)
C8 0.0561(16) 0.0243(10) 0.0331(12) 0.0028(9) 0.0193(11) -0.0092(10)
C9 0.0258(9) 0.0220(8) 0.0139(7) 0.0054(6) -0.0020(6) 0.0032(7)
C10 0.0400(12) 0.0263(10) 0.0182(8) 0.0101(7) -0.0025(8) 0.0070(9)
C11 0.0395(12) 0.0199(9) 0.0246(9) 0.0101(7) -0.0013(8) 0.0042(8)
C12 0.0298(10) 0.0145(8) 0.0209(8) 0.0049(6) -0.0003(7) 0.0012(7)
C13 0.0160(8) 0.0148(7) 0.0162(7) 0.0050(6) -0.0007(6) -0.0007(6)
C14 0.0191(8) 0.0149(7) 0.0137(7) 0.0036(6) -0.0024(6) 0.0008(6)
C15 0.0195(8) 0.0181(8) 0.0147(7) 0.0044(6) 0.0002(6) -0.0002(6)
C16 0.0186(8) 0.0174(8) 0.0176(8) 0.0040(6) -0.0027(6) -0.0013(6)
C17 0.0222(9) 0.0197(8) 0.0146(7) 0.0007(6) -0.0021(6) 0.0029(7)
C18 0.0208(9) 0.0194(8) 0.0165(8) 0.0038(6) 0.0022(6) 0.0046(7)
C19 0.0165(8) 0.0200(8) 0.0172(8) 0.0039(6) 0.0002(6) 0.0000(6)
C20 0.0434(14) 0.0412(13) 0.0181(9) 0.0002(9) 0.0067(9) -0.0006(11)
C21 0.0247(10) 0.0396(12) 0.0237(9) 0.0104(8) 0.0002(8) -0.0114(9)
C22 0.0184(9) 0.0332(11) 0.0187(8) -0.0027(7) -0.0003(7) -0.0008(8)
C23 0.0212(10) 0.0427(13) 0.0216(9) -0.0085(9) -0.0044(7) -0.0023(9)
C24 0.0147(8) 0.0339(11) 0.0252(9) 0.0016(8) -0.0045(7) -0.0035(8)
C25 0.0119(8) 0.0252(9) 0.0219(8) 0.0019(7) -0.0003(6) 0.0000(7)
C26 0.0140(7) 0.0172(7) 0.0160(7) 0.0048(6) -0.0008(6) -0.0007(6)
C27 0.0142(8) 0.0201(8) 0.0167(7) 0.0007(6) 0.0008(6) 0.0003(6)
C28 0.0185(8) 0.0240(9) 0.0185(8) 0.0029(7) -0.0009(6) 0.0025(7)
C29 0.0184(9) 0.0228(9) 0.0234(9) 0.0012(7) -0.0017(7) 0.0032(7)
C30 0.0224(9) 0.0264(10) 0.0250(9) 0.0005(8) 0.0081(7) 0.0030(8)
C31 0.0258(10) 0.0292(10) 0.0178(8) 0.0029(7) 0.0054(7) -0.0020(8)
C32 0.0206(9) 0.0235(9) 0.0203(8) 0.0039(7) 0.0040(7) -0.0001(7)
C33 0.0353(12) 0.0459(14) 0.0214(10) 0.0027(9) 0.0063(9) 0.0095(10)
C34 0.0632(18) 0.0421(14) 0.0317(12) 0.0122(11) 0.0005(12) 0.0256(13)
C35 0.0160(8) 0.0214(8) 0.0145(7) 0.0052(6) 0.0032(6) 0.0021(6)
C36 0.0191(8) 0.0207(8) 0.0213(8) 0.0045(7) 0.0034(7) 0.0051(7)
C37 0.0212(9) 0.0169(8) 0.0250(9) 0.0080(7) 0.0006(7) 0.0030(7)
C38 0.0193(8) 0.0198(8) 0.0201(8) 0.0089(7) 0.0021(6) -0.0004(7)
C39 0.0133(7) 0.0159(7) 0.0158(7) 0.0054(6) -0.0004(6) -0.0020(6)
C40 0.0188(8) 0.0160(7) 0.0164(7) 0.0049(6) 0.0048(6) 0.0016(6)
C41 0.0195(9) 0.0261(9) 0.0164(8) 0.0057(7) 0.0025(6) -0.0033(7)
C42 0.0192(9) 0.0251(9) 0.0211(8) 0.0083(7) 0.0028(7) -0.0023(7)
C43 0.0249(10) 0.0263(9) 0.0204(8) 0.0083(7) 0.0088(7) 0.0011(8)
C44 0.0283(10) 0.0219(9) 0.0151(8) 0.0033(6) 0.0054(7) 0.0005(7)
C45 0.0239(9) 0.0212(8) 0.0170(8) 0.0041(6) 0.0030(7) -0.0037(7)
C46 0.0464(14) 0.0493(14) 0.0190(9) 0.0121(9) 0.0095(9) 0.0003(11)
C47 0.0205(10) 0.0485(14) 0.0368(12) 0.0205(10) 0.0029(8) -0.0097(9)
C48 0.0168(8) 0.0263(9) 0.0160(7) 0.0071(7) 0.0031(6) 0.0001(7)
C49 0.0153(8) 0.0337(10) 0.0236(9) 0.0109(8) 0.0029(7) -0.0016(7)
C50 0.0140(8) 0.0302(10) 0.0246(9) 0.0076(8) -0.0006(7) -0.0026(7)
C51 0.0152(8) 0.0273(9) 0.0165(8) 0.0043(7) -0.0028(6) -0.0025(7)
C52 0.0136(7) 0.0165(7) 0.0139(7) 0.0040(6) -0.0007(6) 0.0000(6)
C53 0.0124(7) 0.0219(8) 0.0121(7) 0.0053(6) -0.0012(5) -0.0012(6)
C54 0.0191(8) 0.0218(8) 0.0136(7) 0.0043(6) 0.0000(6) 0.0029(7)
C55 0.0186(8) 0.0226(8) 0.0169(8) 0.0073(6) -0.0014(6) 0.0028(7)
C56 0.0204(9) 0.0248(9) 0.0144(7) 0.0070(6) -0.0032(6) -0.0010(7)
C57 0.0196(8) 0.0226(8) 0.0123(7) 0.0029(6) 0.0007(6) -0.0005(7)
C58 0.0194(8) 0.0186(8) 0.0135(7) 0.0042(6) -0.0011(6) 0.0007(6)
C59 0.0390(12) 0.0359(11) 0.0117(8) 0.0030(7) -0.0013(8) 0.0024(9)
C60 0.0385(12) 0.0282(10) 0.0244(9) 0.0090(8) 0.0057(8) 0.0149(9)
C61 0.0336(13) 0.0331(12) 0.0507(15) 0.0122(11) -0.0060(11) -0.0004(10)
C62 0.0328(11) 0.0251(10) 0.0287(10) 0.0099(8) -0.0027(8) 0.0013(8)
C63 0.0341(12) 0.0301(11) 0.0362(12) 0.0118(9) -0.0055(9) -0.0060(9)
C64 0.0490(16) 0.0455(15) 0.0398(14) 0.0077(12) -0.0139(12) -0.0106(13)

loop_
_atom_type_symbol
_atom_type_description
_atom_type_scat_dispersion_real
_atom_type_scat_dispersion_imag
_atom_type_scat_source
C C 0.0033 0.0016 'International Tables Vol C Tables 4.2.6.8 and 6.1.1.4'
H H 0.0000 0.0000 'International Tables Vol C Tables 4.2.6.8 and 6.1.1.4'
N N 0.0061 0.0033 'International Tables Vol C Tables 4.2.6.8 and 6.1.1.4'
O O 0.0106 0.0060 'International Tables Vol C Tables 4.2.6.8 and 6.1.1.4'
Ru Ru -1.2594 0.8363 'International Tables Vol C Tables 4.2.6.8 and 6.1.1.4'

loop_
_geom_angle_atom_site_label_1
_geom_angle_atom_site_label_2
_geom_angle_atom_site_label_3
_geom_angle
_geom_angle_site_symmetry_1
_geom_angle_site_symmetry_3
_geom_angle_publ_flag
N5 Ru1 N3 94.27(6) . . ?
N5 Ru1 N1 172.08(6) . . ?
N3 Ru1 N1 84.31(6) . . ?
N5 Ru1 N7 84.34(6) . . ?
N3 Ru1 N7 174.63(6) . . ?
N1 Ru1 N7 96.36(6) . . ?
N5 Ru1 C1 95.68(6) . . ?
N3 Ru1 C1 93.59(6) . . ?
N1 Ru1 C1 92.18(6) . . ?
N7 Ru1 C1 91.71(6) . . ?
N5 Ru1 Ru2 87.05(4) . . ?
N3 Ru1 Ru2 87.25(4) . . ?
N1 Ru1 Ru2 85.11(4) . . ?
N7 Ru1 Ru2 87.50(4) . . ?
C1 Ru1 Ru2 177.07(5) . . ?
N8 Ru2 N4 179.05(6) . . ?
N8 Ru2 N6 90.35(6) . . ?
N4 Ru2 N6 90.60(6) . . ?
N8 Ru2 N2 88.85(6) . . ?
N4 Ru2 N2 90.21(6) . . ?
N6 Ru2 N2 178.49(6) . . ?
N8 Ru2 Ru1 90.19(4) . . ?
N4 Ru2 Ru1 89.86(4) . . ?
N6 Ru2 Ru1 88.84(4) . . ?
N2 Ru2 Ru1 89.88(4) . . ?
C5 O1 C7 117.27(16) . . ?
C3 O2 C8 117.41(16) . . ?
C18 O3 C20 116.90(17) . . ?
C16 O4 C21 117.45(15) . . ?
C31 O5 C33 117.32(19) . . ?
C29 O6 C34 117.41(17) . . ?
C44 O7 C46 117.69(18) . . ?
C42 O8 C47 117.61(17) . . ?
C57 O9 C59 116.70(16) . . ?
C55 O10 C60 116.28(15) . . ?
C62 O11 C63 114.57(18) . . ?
C9 N1 C13 117.74(15) . . ?
C9 N1 Ru1 122.58(12) . . ?
C13 N1 Ru1 119.56(11) . . ?
C13 N2 C14 120.63(15) . . ?
C13 N2 Ru2 119.10(11) . . ?
C14 N2 Ru2 120.24(11) . . ?
C22 N3 C26 117.22(16) . . ?
C22 N3 Ru1 123.28(13) . . ?
C26 N3 Ru1 119.20(11) . . ?
C26 N4 C27 119.86(15) . . ?
C26 N4 Ru2 121.12(12) . . ?
C27 N4 Ru2 118.85(11) . . ?
C35 N5 C39 117.98(15) . . ?
C35 N5 Ru1 122.82(12) . . ?
C39 N5 Ru1 119.03(12) . . ?
C39 N6 C40 119.30(15) . . ?
C39 N6 Ru2 119.48(11) . . ?
C40 N6 Ru2 120.78(11) . . ?
C48 N7 C52 116.63(15) . . ?
C48 N7 Ru1 124.54(12) . . ?
C52 N7 Ru1 118.58(11) . . ?
C52 N8 C53 118.98(14) . . ?
C52 N8 Ru2 121.25(11) . . ?
C53 N8 Ru2 119.77(11) . . ?
C6 C1 C2 117.51(16) . . ?
C6 C1 Ru1 123.28(12) . . ?
C2 C1 Ru1 118.96(12) . . ?
C3 C2 C1 120.57(17) . . ?
C3 C2 H2 119.7 . . ?
C1 C2 H2 119.7 . . ?
O2 C3 C4 114.36(16) . . ?
O2 C3 C2 124.52(17) . . ?
C4 C3 C2 121.12(17) . . ?
C3 C4 C5 118.74(17) . . ?
C3 C4 H4 120.6 . . ?
C5 C4 H4 120.6 . . ?
O1 C5 C4 114.70(17) . . ?
O1 C5 C6 124.53(17) . . ?
C4 C5 C6 120.74(17) . . ?
C1 C6 C5 121.24(17) . . ?
C1 C6 H6 119.4 . . ?
C5 C6 H6 119.4 . . ?
O1 C7 H7A 109.5 . . ?
O1 C7 H7B 109.5 . . ?
H7A C7 H7B 109.5 . . ?
O1 C7 H7C 109.5 . . ?
H7A C7 H7C 109.5 . . ?
H7B C7 H7C 109.5 . . ?
O2 C8 H8A 109.5 . . ?
O2 C8 H8B 109.5 . . ?
H8A C8 H8B 109.5 . . ?
O2 C8 H8C 109.5 . . ?
H8A C8 H8C 109.5 . . ?
H8B C8 H8C 109.5 . . ?
N1 C9 C10 123.83(17) . . ?
N1 C9 H9 118.1 . . ?
C10 C9 H9 118.1 . . ?
C9 C10 C11 118.17(18) . . ?
C9 C10 H10 120.9 . . ?
C11 C10 H10 120.9 . . ?
C12 C11 C10 119.53(18) . . ?
C12 C11 H11 120.2 . . ?
C10 C11 H11 120.2 . . ?
C11 C12 C13 119.83(17) . . ?
C11 C12 H12 120.1 . . ?
C13 C12 H12 120.1 . . ?
N2 C13 N1 116.24(15) . . ?
N2 C13 C12 123.63(16) . . ?
N1 C13 C12 120.02(16) . . ?
C19 C14 C15 120.76(16) . . ?
C19 C14 N2 119.33(16) . . ?
C15 C14 N2 119.65(16) . . ?
C16 C15 C14 118.48(17) . . ?
C16 C15 H15 120.8 . . ?
C14 C15 H15 120.8 . . ?
O4 C16 C15 123.92(17) . . ?
O4 C16 C17 114.51(16) . . ?
C15 C16 C17 121.56(17) . . ?
C18 C17 C16 119.04(16) . . ?
C18 C17 H17 120.5 . . ?
C16 C17 H17 120.5 . . ?
O3 C18 C17 123.82(16) . . ?
O3 C18 C19 115.45(17) . . ?
C17 C18 C19 120.73(17) . . ?
C14 C19 C18 119.41(17) . . ?
C14 C19 H19 120.3 . . ?
C18 C19 H19 120.3 . . ?
O3 C20 H20A 109.5 . . ?
O3 C20 H20B 109.5 . . ?
H20A C20 H20B 109.5 . . ?
O3 C20 H20C 109.5 . . ?
H20A C20 H20C 109.5 . . ?
H20B C20 H20C 109.5 . . ?
O4 C21 H21A 109.5 . . ?
O4 C21 H21B 109.5 . . ?
H21A C21 H21B 109.5 . . ?
O4 C21 H21C 109.5 . . ?
H21A C21 H21C 109.5 . . ?
H21B C21 H21C 109.5 . . ?
N3 C22 C23 124.20(19) . . ?
N3 C22 H22 117.9 . . ?
C23 C22 H22 117.9 . . ?
C22 C23 C24 118.89(18) . . ?
C22 C23 H23 120.6 . . ?
C24 C23 H23 120.6 . . ?
C25 C24 C23 118.57(18) . . ?
C25 C24 H24 120.7 . . ?
C23 C24 H24 120.7 . . ?
C24 C25 C26 120.92(18) . . ?
C24 C25 H25 119.5 . . ?
C26 C25 H25 119.5 . . ?
N4 C26 N3 116.94(15) . . ?
N4 C26 C25 122.81(16) . . ?
N3 C26 C25 120.20(15) . . ?
C32 C27 C28 120.73(17) . . ?
C32 C27 N4 119.42(17) . . ?
C28 C27 N4 119.52(16) . . ?
C29 C28 C27 118.59(18) . . ?
C29 C28 H28 120.7 . . ?
C27 C28 H28 120.7 . . ?
O6 C29 C28 124.45(19) . . ?
O6 C29 C30 114.42(18) . . ?
C28 C29 C30 121.09(19) . . ?
C31 C30 C29 119.61(18) . . ?
C31 C30 H30 120.2 . . ?
C29 C30 H30 120.2 . . ?
O5 C31 C30 124.21(19) . . ?
O5 C31 C32 115.4(2) . . ?
C30 C31 C32 120.41(19) . . ?
C27 C32 C31 119.49(19) . . ?
C27 C32 H32 120.3 . . ?
C31 C32 H32 120.3 . . ?
O5 C33 H33A 109.5 . . ?
O5 C33 H33B 109.5 . . ?
H33A C33 H33B 109.5 . . ?
O5 C33 H33C 109.5 . . ?
H33A C33 H33C 109.5 . . ?
H33B C33 H33C 109.5 . . ?
O6 C34 H34A 109.5 . . ?
O6 C34 H34B 109.5 . . ?
H34A C34 H34B 109.5 . . ?
O6 C34 H34C 109.5 . . ?
H34A C34 H34C 109.5 . . ?
H34B C34 H34C 109.5 . . ?
N5 C35 C36 124.11(17) . . ?
N5 C35 H35 117.9 . . ?
C36 C35 H35 117.9 . . ?
C35 C36 C37 118.09(17) . . ?
C35 C36 H36 121.0 . . ?
C37 C36 H36 121.0 . . ?
C38 C37 C36 119.47(17) . . ?
C38 C37 H37 120.3 . . ?
C36 C37 H37 120.3 . . ?
C37 C38 C39 120.00(17) . . ?
C37 C38 H38 120.0 . . ?
C39 C38 H38 120.0 . . ?
N6 C39 N5 116.99(15) . . ?
N6 C39 C38 122.85(16) . . ?
N5 C39 C38 120.02(16) . . ?
C41 C40 C45 120.26(16) . . ?
C41 C40 N6 119.61(16) . . ?
C45 C40 N6 120.12(16) . . ?
C42 C41 C40 119.49(17) . . ?
C42 C41 H41 120.3 . . ?
C40 C41 H41 120.3 . . ?
O8 C42 C41 115.71(17) . . ?
O8 C42 C43 123.14(17) . . ?
C41 C42 C43 121.14(18) . . ?
C44 C43 C42 118.32(17) . . ?
C44 C43 H43 120.8 . . ?
C42 C43 H43 120.8 . . ?
O7 C44 C43 123.14(17) . . ?
O7 C44 C45 115.38(18) . . ?
C43 C44 C45 121.47(17) . . ?
C44 C45 C40 119.32(17) . . ?
C44 C45 H45 120.3 . . ?
C40 C45 H45 120.3 . . ?
O7 C46 H46A 109.5 . . ?
O7 C46 H46B 109.5 . . ?
H46A C46 H46B 109.5 . . ?
O7 C46 H46C 109.5 . . ?
H46A C46 H46C 109.5 . . ?
H46B C46 H46C 109.5 . . ?
O8 C47 H47A 109.5 . . ?
O8 C47 H47B 109.5 . . ?
H47A C47 H47B 109.5 . . ?
O8 C47 H47C 109.5 . . ?
H47A C47 H47C 109.5 . . ?
H47B C47 H47C 109.5 . . ?
N7 C48 C49 124.75(17) . . ?
N7 C48 H48 117.6 . . ?
C49 C48 H48 117.6 . . ?
C48 C49 C50 118.54(18) . . ?
C48 C49 H49 120.7 . . ?
C50 C49 H49 120.7 . . ?
C51 C50 C49 118.51(17) . . ?
C51 C50 H50 120.7 . . ?
C49 C50 H50 120.7 . . ?
C50 C51 C52 120.81(17) . . ?
C50 C51 H51 119.6 . . ?
C52 C51 H51 119.6 . . ?
N8 C52 N7 117.58(15) . . ?
N8 C52 C51 122.01(15) . . ?
N7 C52 C51 120.37(16) . . ?
C58 C53 C54 120.92(16) . . ?
C58 C53 N8 119.80(16) . . ?
C54 C53 N8 119.16(15) . . ?
C55 C54 C53 118.50(16) . . ?
C55 C54 H54 120.7 . . ?
C53 C54 H54 120.7 . . ?
O10 C55 C54 124.10(17) . . ?
O10 C55 C56 114.42(16) . . ?
C54 C55 C56 121.47(17) . . ?
C57 C56 C55 118.70(16) . . ?
C57 C56 H56 120.7 . . ?
C55 C56 H56 120.7 . . ?
O9 C57 C56 124.35(16) . . ?
O9 C57 C58 114.59(17) . . ?
C56 C57 C58 121.06(17) . . ?
C53 C58 C57 119.34(17) . . ?
C53 C58 H58 120.3 . . ?
C57 C58 H58 120.3 . . ?
O9 C59 H59A 109.5 . . ?
O9 C59 H59B 109.5 . . ?
H59A C59 H59B 109.5 . . ?
O9 C59 H59C 109.5 . . ?
H59A C59 H59C 109.5 . . ?
H59B C59 H59C 109.5 . . ?
O10 C60 H60A 109.5 . . ?
O10 C60 H60B 109.5 . . ?
H60A C60 H60B 109.5 . . ?
O10 C60 H60C 109.5 . . ?
H60A C60 H60C 109.5 . . ?
H60B C60 H60C 109.5 . . ?
C62 C61 H61A 109.5 . . ?
C62 C61 H61B 109.5 . . ?
H61A C61 H61B 109.5 . . ?
C62 C61 H61C 109.5 . . ?
H61A C61 H61C 109.5 . . ?
H61B C61 H61C 109.5 . . ?
O12 C62 O11 123.5(2) . . ?
O12 C62 C61 124.4(2) . . ?
O11 C62 C61 112.1(2) . . ?
O11 C63 C64 108.7(2) . . ?
O11 C63 H63A 110.0 . . ?
C64 C63 H63A 110.0 . . ?
O11 C63 H63B 110.0 . . ?
C64 C63 H63B 110.0 . . ?
H63A C63 H63B 108.3 . . ?
C63 C64 H64A 109.5 . . ?
C63 C64 H64B 109.5 . . ?
H64A C64 H64B 109.5 . . ?
C63 C64 H64C 109.5 . . ?
H64A C64 H64C 109.5 . . ?
H64B C64 H64C 109.5 . . ?

loop_
_geom_bond_atom_site_label_1
_geom_bond_atom_site_label_2
_geom_bond_distance
_geom_bond_site_symmetry_2
_geom_bond_publ_flag
Ru1 N5 2.1044(15) . ?
Ru1 N3 2.1209(15) . ?
Ru1 N1 2.1337(15) . ?
Ru1 N7 2.1456(15) . ?
Ru1 C1 2.2066(17) . ?
Ru1 Ru2 2.3406(2) . ?
Ru2 N8 2.0234(15) . ?
Ru2 N4 2.0357(15) . ?
Ru2 N6 2.0412(15) . ?
Ru2 N2 2.0456(15) . ?
O1 C5 1.369(2) . ?
O1 C7 1.424(3) . ?
O2 C3 1.375(2) . ?
O2 C8 1.407(3) . ?
O3 C18 1.370(2) . ?
O3 C20 1.434(3) . ?
O4 C16 1.374(2) . ?
O4 C21 1.426(3) . ?
O5 C31 1.368(3) . ?
O5 C33 1.440(3) . ?
O6 C29 1.369(3) . ?
O6 C34 1.426(3) . ?
O7 C44 1.375(2) . ?
O7 C46 1.425(3) . ?
O8 C42 1.366(2) . ?
O8 C47 1.422(3) . ?
O9 C57 1.367(2) . ?
O9 C59 1.425(2) . ?
O10 C55 1.370(2) . ?
O10 C60 1.433(2) . ?
O11 C62 1.351(3) . ?
O11 C63 1.455(3) . ?
O12 C62 1.197(3) . ?
N1 C9 1.359(2) . ?
N1 C13 1.376(2) . ?
N2 C13 1.346(2) . ?
N2 C14 1.423(2) . ?
N3 C22 1.359(2) . ?
N3 C26 1.375(2) . ?
N4 C26 1.349(2) . ?
N4 C27 1.426(2) . ?
N5 C35 1.361(2) . ?
N5 C39 1.368(2) . ?
N6 C39 1.354(2) . ?
N6 C40 1.427(2) . ?
N7 C48 1.365(2) . ?
N7 C52 1.371(2) . ?
N8 C52 1.347(2) . ?
N8 C53 1.425(2) . ?
C1 C6 1.393(2) . ?
C1 C2 1.412(2) . ?
C2 C3 1.395(3) . ?
C2 H2 0.9500 . ?
C3 C4 1.383(3) . ?
C4 C5 1.385(3) . ?
C4 H4 0.9500 . ?
C5 C6 1.398(3) . ?
C6 H6 0.9500 . ?
C7 H7A 0.9800 . ?
C7 H7B 0.9800 . ?
C7 H7C 0.9800 . ?
C8 H8A 0.9800 . ?
C8 H8B 0.9800 . ?
C8 H8C 0.9800 . ?
C9 C10 1.371(3) . ?
C9 H9 0.9500 . ?
C10 C11 1.408(3) . ?
C10 H10 0.9500 . ?
C11 C12 1.366(3) . ?
C11 H11 0.9500 . ?
C12 C13 1.422(2) . ?
C12 H12 0.9500 . ?
C14 C19 1.387(2) . ?
C14 C15 1.400(3) . ?
C15 C16 1.393(2) . ?
C15 H15 0.9500 . ?
C16 C17 1.394(3) . ?
C17 C18 1.380(3) . ?
C17 H17 0.9500 . ?
C18 C19 1.403(2) . ?
C19 H19 0.9500 . ?
C20 H20A 0.9800 . ?
C20 H20B 0.9800 . ?
C20 H20C 0.9800 . ?
C21 H21A 0.9800 . ?
C21 H21B 0.9800 . ?
C21 H21C 0.9800 . ?
C22 C23 1.372(3) . ?
C22 H22 0.9500 . ?
C23 C24 1.394(3) . ?
C23 H23 0.9500 . ?
C24 C25 1.366(3) . ?
C24 H24 0.9500 . ?
C25 C26 1.418(2) . ?
C25 H25 0.9500 . ?
C27 C32 1.391(3) . ?
C27 C28 1.405(3) . ?
C28 C29 1.394(3) . ?
C28 H28 0.9500 . ?
C29 C30 1.399(3) . ?
C30 C31 1.380(3) . ?
C30 H30 0.9500 . ?
C31 C32 1.405(3) . ?
C32 H32 0.9500 . ?
C33 H33A 0.9800 . ?
C33 H33B 0.9800 . ?
C33 H33C 0.9800 . ?
C34 H34A 0.9800 . ?
C34 H34B 0.9800 . ?
C34 H34C 0.9800 . ?
C35 C36 1.372(3) . ?
C35 H35 0.9500 . ?
C36 C37 1.401(3) . ?
C36 H36 0.9500 . ?
C37 C38 1.374(3) . ?
C37 H37 0.9500 . ?
C38 C39 1.424(2) . ?
C38 H38 0.9500 . ?
C40 C41 1.391(3) . ?
C40 C45 1.393(2) . ?
C41 C42 1.390(3) . ?
C41 H41 0.9500 . ?
C42 C43 1.399(3) . ?
C43 C44 1.386(3) . ?
C43 H43 0.9500 . ?
C44 C45 1.392(3) . ?
C45 H45 0.9500 . ?
C46 H46A 0.9800 . ?
C46 H46B 0.9800 . ?
C46 H46C 0.9800 . ?
C47 H47A 0.9800 . ?
C47 H47B 0.9800 . ?
C47 H47C 0.9800 . ?
C48 C49 1.374(3) . ?
C48 H48 0.9500 . ?
C49 C50 1.398(3) . ?
C49 H49 0.9500 . ?
C50 C51 1.368(3) . ?
C50 H50 0.9500 . ?
C51 C52 1.427(2) . ?
C51 H51 0.9500 . ?
C53 C58 1.384(2) . ?
C53 C54 1.404(3) . ?
C54 C55 1.388(2) . ?
C54 H54 0.9500 . ?
C55 C56 1.402(3) . ?
C56 C57 1.382(3) . ?
C56 H56 0.9500 . ?
C57 C58 1.399(2) . ?
C58 H58 0.9500 . ?
C59 H59A 0.9800 . ?
C59 H59B 0.9800 . ?
C59 H59C 0.9800 . ?
C60 H60A 0.9800 . ?
C60 H60B 0.9800 . ?
C60 H60C 0.9800 . ?
C61 C62 1.491(3) . ?
C61 H61A 0.9800 . ?
C61 H61B 0.9800 . ?
C61 H61C 0.9800 . ?
C63 C64 1.508(4) . ?
C63 H63A 0.9900 . ?
C63 H63B 0.9900 . ?
C64 H64A 0.9800 . ?
C64 H64B 0.9800 . ?
C64 H64C 0.9800 . ?

loop_
_geom_torsion_atom_site_label_1
_geom_torsion_atom_site_label_2
_geom_torsion_atom_site_label_3
_geom_torsion_atom_site_label_4
_geom_torsion
_geom_torsion_site_symmetry_1
_geom_torsion_site_symmetry_2
_geom_torsion_site_symmetry_3
_geom_torsion_site_symmetry_4
_geom_torsion_publ_flag
C6 C1 C2 C3 -2.5(3) . . . . ?
Ru1 C1 C2 C3 171.83(14) . . . . ?
C8 O2 C3 C4 -171.0(2) . . . . ?
C8 O2 C3 C2 8.5(3) . . . . ?
C1 C2 C3 O2 -176.82(18) . . . . ?
C1 C2 C3 C4 2.7(3) . . . . ?
O2 C3 C4 C5 179.13(18) . . . . ?
C2 C3 C4 C5 -0.4(3) . . . . ?
C7 O1 C5 C4 -171.6(2) . . . . ?
C7 O1 C5 C6 10.2(3) . . . . ?
C3 C4 C5 O1 179.81(18) . . . . ?
C3 C4 C5 C6 -1.9(3) . . . . ?
C2 C1 C6 C5 0.1(3) . . . . ?
Ru1 C1 C6 C5 -173.90(14) . . . . ?
O1 C5 C6 C1 -179.84(18) . . . . ?
C4 C5 C6 C1 2.1(3) . . . . ?
C13 N1 C9 C10 6.2(3) . . . . ?
Ru1 N1 C9 C10 -177.77(17) . . . . ?
N1 C9 C10 C11 1.4(3) . . . . ?
C9 C10 C11 C12 -4.2(3) . . . . ?
C10 C11 C12 C13 -0.5(3) . . . . ?
C14 N2 C13 N1 166.16(16) . . . . ?
Ru2 N2 C13 N1 -16.1(2) . . . . ?
C14 N2 C13 C12 -17.6(3) . . . . ?
Ru2 N2 C13 C12 160.15(15) . . . . ?
C9 N1 C13 N2 165.40(17) . . . . ?
Ru1 N1 C13 N2 -10.8(2) . . . . ?
C9 N1 C13 C12 -11.0(3) . . . . ?
Ru1 N1 C13 C12 172.89(14) . . . . ?
C11 C12 C13 N2 -167.73(19) . . . . ?
C11 C12 C13 N1 8.3(3) . . . . ?
C13 N2 C14 C19 118.02(19) . . . . ?
Ru2 N2 C14 C19 -59.7(2) . . . . ?
C13 N2 C14 C15 -67.8(2) . . . . ?
Ru2 N2 C14 C15 114.44(16) . . . . ?
C19 C14 C15 C16 0.4(3) . . . . ?
N2 C14 C15 C16 -173.68(16) . . . . ?
C21 O4 C16 C15 -7.4(3) . . . . ?
C21 O4 C16 C17 171.16(18) . . . . ?
C14 C15 C16 O4 178.83(17) . . . . ?
C14 C15 C16 C17 0.4(3) . . . . ?
O4 C16 C17 C18 -178.64(17) . . . . ?
C15 C16 C17 C18 0.0(3) . . . . ?
C20 O3 C18 C17 -12.3(3) . . . . ?
C20 O3 C18 C19 167.44(19) . . . . ?
C16 C17 C18 O3 178.68(18) . . . . ?
C16 C17 C18 C19 -1.1(3) . . . . ?
C15 C14 C19 C18 -1.5(3) . . . . ?
N2 C14 C19 C18 172.63(16) . . . . ?
O3 C18 C19 C14 -177.94(17) . . . . ?
C17 C18 C19 C14 1.8(3) . . . . ?
C26 N3 C22 C23 -0.3(3) . . . . ?
Ru1 N3 C22 C23 -173.89(19) . . . . ?
N3 C22 C23 C24 0.4(4) . . . . ?
C22 C23 C24 C25 0.0(4) . . . . ?
C23 C24 C25 C26 -0.5(3) . . . . ?
C27 N4 C26 N3 163.66(16) . . . . ?
Ru2 N4 C26 N3 -11.6(2) . . . . ?
C27 N4 C26 C25 -18.9(3) . . . . ?
Ru2 N4 C26 C25 165.91(14) . . . . ?
C22 N3 C26 N4 177.34(17) . . . . ?
Ru1 N3 C26 N4 -8.8(2) . . . . ?
C22 N3 C26 C25 -0.2(3) . . . . ?
Ru1 N3 C26 C25 173.68(14) . . . . ?
C24 C25 C26 N4 -176.82(19) . . . . ?
C24 C25 C26 N3 0.6(3) . . . . ?
C26 N4 C27 C32 124.57(19) . . . . ?
Ru2 N4 C27 C32 -60.1(2) . . . . ?
C26 N4 C27 C28 -61.9(2) . . . . ?
Ru2 N4 C27 C28 113.42(16) . . . . ?
C32 C27 C28 C29 0.1(3) . . . . ?
N4 C27 C28 C29 -173.29(17) . . . . ?
C34 O6 C29 C28 6.4(3) . . . . ?
C34 O6 C29 C30 -175.6(2) . . . . ?
C27 C28 C29 O6 179.83(18) . . . . ?
C27 C28 C29 C30 1.9(3) . . . . ?
O6 C29 C30 C31 -179.91(19) . . . . ?
C28 C29 C30 C31 -1.8(3) . . . . ?
C33 O5 C31 C30 -27.1(3) . . . . ?
C33 O5 C31 C32 154.2(2) . . . . ?
C29 C30 C31 O5 -179.1(2) . . . . ?
C29 C30 C31 C32 -0.4(3) . . . . ?
C28 C27 C32 C31 -2.3(3) . . . . ?
N4 C27 C32 C31 171.14(17) . . . . ?
O5 C31 C32 C27 -178.77(18) . . . . ?
C30 C31 C32 C27 2.4(3) . . . . ?
C39 N5 C35 C36 4.9(3) . . . . ?
Ru1 N5 C35 C36 -179.96(14) . . . . ?
N5 C35 C36 C37 -0.3(3) . . . . ?
C35 C36 C37 C38 -2.1(3) . . . . ?
C36 C37 C38 C39 -0.2(3) . . . . ?
C40 N6 C39 N5 169.61(15) . . . . ?
Ru2 N6 C39 N5 -18.0(2) . . . . ?
C40 N6 C39 C38 -14.8(3) . . . . ?
Ru2 N6 C39 C38 157.67(14) . . . . ?
C35 N5 C39 N6 168.62(16) . . . . ?
Ru1 N5 C39 N6 -6.7(2) . . . . ?
C35 N5 C39 C38 -7.1(2) . . . . ?
Ru1 N5 C39 C38 177.57(12) . . . . ?
C37 C38 C39 N6 -170.52(17) . . . . ?
C37 C38 C39 N5 5.0(3) . . . . ?
C39 N6 C40 C41 -67.9(2) . . . . ?
Ru2 N6 C40 C41 119.75(16) . . . . ?
C39 N6 C40 C45 113.4(2) . . . . ?
Ru2 N6 C40 C45 -59.0(2) . . . . ?
C45 C40 C41 C42 -0.6(3) . . . . ?
N6 C40 C41 C42 -179.30(17) . . . . ?
C47 O8 C42 C41 -175.2(2) . . . . ?
C47 O8 C42 C43 6.2(3) . . . . ?
C40 C41 C42 O8 -177.30(18) . . . . ?
C40 C41 C42 C43 1.4(3) . . . . ?
O8 C42 C43 C44 177.0(2) . . . . ?
C41 C42 C43 C44 -1.6(3) . . . . ?
C46 O7 C44 C43 3.4(3) . . . . ?
C46 O7 C44 C45 -175.2(2) . . . . ?
C42 C43 C44 O7 -177.37(19) . . . . ?
C42 C43 C44 C45 1.1(3) . . . . ?
O7 C44 C45 C40 178.23(18) . . . . ?
C43 C44 C45 C40 -0.3(3) . . . . ?
C41 C40 C45 C44 0.1(3) . . . . ?
N6 C40 C45 C44 178.78(17) . . . . ?
C52 N7 C48 C49 -5.4(3) . . . . ?
Ru1 N7 C48 C49 -179.57(16) . . . . ?
N7 C48 C49 C50 0.1(3) . . . . ?
C48 C49 C50 C51 3.8(3) . . . . ?
C49 C50 C51 C52 -2.2(3) . . . . ?
C53 N8 C52 N7 161.99(16) . . . . ?
Ru2 N8 C52 N7 -17.3(2) . . . . ?
C53 N8 C52 C51 -20.2(3) . . . . ?
Ru2 N8 C52 C51 160.49(14) . . . . ?
C48 N7 C52 N8 -175.35(16) . . . . ?
Ru1 N7 C52 N8 -0.8(2) . . . . ?
C48 N7 C52 C51 6.8(3) . . . . ?
Ru1 N7 C52 C51 -178.65(13) . . . . ?
C50 C51 C52 N8 179.00(18) . . . . ?
C50 C51 C52 N7 -3.3(3) . . . . ?
C52 N8 C53 C58 118.38(19) . . . . ?
Ru2 N8 C53 C58 -62.3(2) . . . . ?
C52 N8 C53 C54 -65.6(2) . . . . ?
Ru2 N8 C53 C54 113.73(16) . . . . ?
C58 C53 C54 C55 0.0(3) . . . . ?
N8 C53 C54 C55 -175.98(16) . . . . ?
C60 O10 C55 C54 -9.0(3) . . . . ?
C60 O10 C55 C56 170.35(18) . . . . ?
C53 C54 C55 O10 179.43(17) . . . . ?
C53 C54 C55 C56 0.2(3) . . . . ?
O10 C55 C56 C57 -179.97(17) . . . . ?
C54 C55 C56 C57 -0.6(3) . . . . ?
C59 O9 C57 C56 0.0(3) . . . . ?
C59 O9 C57 C58 -179.54(17) . . . . ?
C55 C56 C57 O9 -178.59(18) . . . . ?
C55 C56 C57 C58 0.9(3) . . . . ?
C54 C53 C58 C57 0.3(3) . . . . ?
N8 C53 C58 C57 176.26(16) . . . . ?
O9 C57 C58 C53 178.79(16) . . . . ?
C56 C57 C58 C53 -0.8(3) . . . . ?
C63 O11 C62 O12 1.9(3) . . . . ?
C63 O11 C62 C61 -178.89(19) . . . . ?
C62 O11 C63 C64 -172.1(2) . . . . ?
